data_8104432
loop_
_publ_author_name
'Eisenmann, B.'
'Hansa, J.'

_publ_section_title
;
 Crystal structure of tetrapotassium decaselenidotetragermanate
;
_journal_name_full 'Zeitschrift fuer Kristallographie (149,1979-)'
_journal_page_first 101
_journal_page_last 102
_journal_volume 206
_journal_year 1993
_chemical_formula_sum 'Ge4 K4 Se10'
_chemical_name_systematic 'K4 (Ge4 Se10)'
_space_group_IT_number 11
_symmetry_space_group_name_Hall '-P 2yb'
_symmetry_space_group_name_H-M 'P 1 21/m 1'
_cell_angle_alpha 90
_cell_angle_beta 90.6
_cell_angle_gamma 90
_cell_formula_units_Z 2
_cell_length_a 10.202
_cell_length_b 11.544
_cell_length_c 9.806
_cell_volume 1154.808
_citation_journal_id_ASTM ZEKRDZ
_cod_data_source_file Eisenmann_ZEKRDZ_1993_1534.cif
_cod_data_source_block Ge4K4Se10
_cod_database_code 8104432

loop_
_symmetry_equiv_pos_as_xyz
x,y,z
-x,y+1/2,-z
-x,-y,-z
x,-y-1/2,z

loop_
_atom_site_label
_atom_site_type_symbol
_atom_site_fract_x
_atom_site_fract_y
_atom_site_fract_z
_atom_site_occupancy
_atom_site_U_iso_or_equiv
Se5 Se-2 0.7133 0.4185 0.0067 1 0.0
Se3 Se-2 0.2686 0.25 0.7349 1 0.0
Ge1 Ge+4 0.0552 0.25 0.7994 1 0.0
Ge3 Ge+4 0.7369 0.4143 0.7669 1 0.0
Se6 Se-2 0.9595 0.4195 0.7038 1 0.0
Se2 Se-2 0.0474 0.25 0.0393 1 0.0
Se4 Se-2 0.8017 0.25 0.3193 1 0.0
K2 K+1 0.4164 0.25 0.0412 1 0.0
Se7 Se-2 0.6425 0.5791 0.683 1 0.0
Se1 Se-2 0.6265 0.25 0.6735 1 0.0
K3 K+1 0.6676 0.0068 0.3611 1 0.0
K1 K+1 0.1063 0.25 0.4045 1 0.0
Ge2 Ge+4 0.8231 0.25 0.0917 1 0.0
